data_9007547
loop_
_publ_author_name
'Khan, A. A.'
'Baur, W. H.'

_publ_section_title
;
 Salt hydrates. VIII. The crystal structures of sodium ammonium orthochromate
 dihydrate and magnesium diammonium bis(hydrogen orthophosphate) tetrahydrate
 and a discussion of the ammonium ion
;
_journal_name_full 'Acta Crystallographica, Section B'
_journal_page_first 683
_journal_page_last 693
_journal_paper_doi 10.1107/S0567740872003024
_journal_volume 28
_journal_year 1972
_chemical_formula_structural Na(NH4)CrO4*2H2O
_chemical_formula_sum 'Cr H4 N Na O6'
_space_group_IT_number 19
_symmetry_space_group_name_Hall 'P 2ac 2ab'
_symmetry_space_group_name_H-M 'P 21 21 21'
_cell_angle_alpha 90
_cell_angle_beta 90
_cell_angle_gamma 90
_cell_formula_units_Z 4
_cell_length_a 8.413
_cell_length_b 13.039
_cell_length_c 6.219
_cell_volume 682.206
_database_code_amcsd 0009428
_exptl_crystal_density_diffrn 1.840
_cod_original_formula_sum 'Na N Cr O6 H4'
_cod_database_code 9007547
_amcsd_formula_title Na(NH4)CrO4*2H2O

loop_
_space_group_symop_operation_xyz
x,y,z
-x,1/2+y,1/2-z
1/2+x,1/2-y,-z
1/2-x,-y,1/2+z

loop_
_atom_site_label
_atom_site_fract_x
_atom_site_fract_y
_atom_site_fract_z
_atom_site_U_iso_or_equiv
_atom_site_type_symbol
_atom_site_attached_hydrogens
Na 0.26100 0.49000 0.90000 0.03166 Na 0
NH4 0.15600 0.85600 0.37600 0.03293 N 0
Cr 0.09700 0.12810 0.38320 0.02406 Cr 0
O1 0.08100 0.20600 0.18300 0.03926 O 0
O2 0.08200 0.18900 0.60700 0.04559 O 0
O3 0.27200 0.07200 0.37500 0.05066 O 0
O4 0.03900 0.53900 0.13400 0.03673 O 0
Wat5 0.19700 0.63300 0.67100 0.03546 O 2
Wat6 0.09000 0.40400 0.65400 0.03040 O 2

loop_
_cod_changelog_entry_id
_cod_changelog_entry_author
_cod_changelog_entry_date
_cod_changelog_entry_text
1
;cod-tools version 3.8.0
Id: cif_guess_AMCSD_atom_types 9574 2023-05-10 09:00:05Z saulius
;
2023-05-10T18:50:50+03:00
;Derived atom types and hydrogen counts
from atom names that follow the AMCSD naming convention
(Wat == water, O-H == hydroxyl).
;

loop_
_cod_related_entry_id
_cod_related_entry_database
_cod_related_entry_code
1 AMCSD 0009428
